data_7112895
loop_
_publ_author_name
'Compain, Jean-Daniel'
'Deniard, Philippe'
'Dessapt, R\'emi'
'Dolbecq, Anne'
'Oms, Olivier'
'S\'echeresse, Francis'
'Marrot, J\'er\^ome'
'Mialane, Pierre'

_publ_section_title
;
 Functionalized polyoxometalates with intrinsic photochromic properties
 and their association with spiropyran cations.
;
_journal_issue 41
_journal_name_full 'Chemical communications (Cambridge, England)'
_journal_page_first 7733
_journal_page_last 7735
_journal_paper_doi 10.1039/c0cc02533j
_journal_volume 46
_journal_year 2010
_chemical_formula_sum 'C32 H72 Mo12 N5 Na7 O98 P8'
_chemical_formula_weight 3654.92
_chemical_name_systematic
;
?
;
_space_group_IT_number 82
_symmetry_cell_setting tetragonal
_symmetry_space_group_name_Hall 'I -4'
_symmetry_space_group_name_H-M 'I -4'
_atom_sites_solution_hydrogens geom
_atom_sites_solution_primary direct
_atom_sites_solution_secondary difmap
_audit_creation_method SHELXL-97
_cell_angle_alpha 90.00
_cell_angle_beta 90.00
_cell_angle_gamma 90.00
_cell_formula_units_Z 2
_cell_length_a 19.6365(15)
_cell_length_b 19.6365(15)
_cell_length_c 15.5296(13)
_cell_measurement_reflns_used 9930
_cell_measurement_temperature 100(2)
_cell_measurement_theta_max 29.81
_cell_measurement_theta_min 2.66
_cell_volume 5988.1(8)
_computing_cell_refinement 'Bruker SAINT'
_computing_data_collection 'Bruker APEX2'
_computing_data_reduction 'Bruker SAINT'
_computing_molecular_graphics 'Bruker SHELXTL'
_computing_publication_material 'Bruker SHELXTL'
_computing_structure_refinement 'SHELXL-97 (Sheldrick, 1997)'
_computing_structure_solution 'SHELXS-97 (Sheldrick, 1990)'
_diffrn_ambient_temperature 100(2)
_diffrn_measured_fraction_theta_full 0.999
_diffrn_measured_fraction_theta_max 0.999
_diffrn_measurement_device_type 'Bruker APEX-II CCD'
_diffrn_measurement_method '\f and \w scans'
_diffrn_radiation_monochromator graphite
_diffrn_radiation_source 'fine-focus sealed tube'
_diffrn_radiation_type MoK\a
_diffrn_radiation_wavelength 0.71073
_diffrn_reflns_av_R_equivalents 0.0355
_diffrn_reflns_av_sigmaI/netI 0.0118
_diffrn_reflns_limit_h_max 27
_diffrn_reflns_limit_h_min -27
_diffrn_reflns_limit_k_max 27
_diffrn_reflns_limit_k_min -27
_diffrn_reflns_limit_l_max 21
_diffrn_reflns_limit_l_min -21
_diffrn_reflns_number 199755
_diffrn_reflns_theta_full 29.86
_diffrn_reflns_theta_max 29.86
_diffrn_reflns_theta_min 1.47
_diffrn_standards_number 0
_exptl_absorpt_coefficient_mu 1.463
_exptl_absorpt_correction_T_max 0.9438
_exptl_absorpt_correction_T_min 0.6681
_exptl_absorpt_correction_type multi-scan
_exptl_crystal_colour white
_exptl_crystal_density_diffrn 2.027
_exptl_crystal_density_method 'not measured'
_exptl_crystal_description parallelepiped
_exptl_crystal_F_000 3568
_exptl_crystal_size_max 0.30
_exptl_crystal_size_mid 0.10
_exptl_crystal_size_min 0.04
_refine_diff_density_max 2.158
_refine_diff_density_min -2.395
_refine_diff_density_rms 0.534
_refine_ls_abs_structure_details 'Flack H D (1983), Acta Cryst. A39, 876-881'
_refine_ls_abs_structure_Flack 0.11(3)
_refine_ls_extinction_method none
_refine_ls_goodness_of_fit_ref 1.203
_refine_ls_hydrogen_treatment constr
_refine_ls_matrix_type full
_refine_ls_number_parameters 395
_refine_ls_number_reflns 8610
_refine_ls_number_restraints 0
_refine_ls_restrained_S_all 1.203
_refine_ls_R_factor_all 0.0332
_refine_ls_R_factor_gt 0.0291
_refine_ls_shift/su_max 0.001
_refine_ls_shift/su_mean 0.000
_refine_ls_structure_factor_coef Fsqd
_refine_ls_weighting_details 'calc w=1/[\s^2^(Fo^2^)+(0.0700P)^2^+11.5114P] where P=(Fo^2^+2Fc^2^)/3'
_refine_ls_weighting_scheme calc
_refine_ls_wR_factor_gt 0.0863
_refine_ls_wR_factor_ref 0.1009
_reflns_number_gt 8508
_reflns_number_total 8610
_reflns_threshold_expression >2sigma(I)
_cod_data_source_file c0cc02533j.txt
_cod_data_source_block 2
_cod_depositor_comments
;
The following automatic conversions were performed:

'_symmetry_cell_setting' value 'Tetragonal' changed to 'tetragonal'
according to
/usr/data/users/saulius/automatic-downloads/retrospective/RSC/lib/dictionaries/cif_core.dic
dictionary named 'cif_core.dic' version 2.4.2 from 2011-04-26.

Automatic conversion script
Id: cif_fix_values 2281 2013-09-26 08:29:07Z andrius 
;
_cod_original_sg_symbol_H-M I-4
_cod_database_code 7112895

loop_
_symmetry_equiv_pos_as_xyz
'x, y, z'
'-x, -y, z'
'y, -x, -z'
'-y, x, -z'
'x+1/2, y+1/2, z+1/2'
'-x+1/2, -y+1/2, z+1/2'
'y+1/2, -x+1/2, -z+1/2'
'-y+1/2, x+1/2, -z+1/2'

loop_
_atom_site_label
_atom_site_type_symbol
_atom_site_fract_x
_atom_site_fract_y
_atom_site_fract_z
_atom_site_U_iso_or_equiv
_atom_site_adp_type
_atom_site_occupancy
_atom_site_symmetry_multiplicity
_atom_site_calc_flag
_atom_site_refinement_flags
Mo1 Mo 0.686865(15) 0.748307(14) 0.170842(19) 0.01378(7) Uani 1 1 d .
Mo2 Mo 0.624719(15) 0.623758(15) 0.274433(18) 0.01334(7) Uani 1 1 d .
Mo3 Mo 0.636567(14) 0.469922(14) 0.137953(18) 0.01118(7) Uani 1 1 d .
P1 P 0.61231(4) 0.62822(4) 0.05015(6) 0.01058(15) Uani 1 1 d .
P2 P 0.75149(4) 0.60001(5) 0.11668(6) 0.01197(16) Uani 1 1 d .
O1 O 0.64548(14) 0.72186(14) 0.27579(19) 0.0170(5) Uani 1 1 d .
O2 O 0.59939(13) 0.66398(13) 0.13757(18) 0.0141(4) Uani 1 1 d .
O3 O 0.72335(13) 0.63779(13) 0.19738(17) 0.0138(4) Uani 1 1 d .
O4 O 0.63642(16) 0.81604(15) 0.1421(2) 0.0217(5) Uani 1 1 d .
O5 O 0.76198(16) 0.78532(15) 0.2032(2) 0.0206(5) Uani 1 1 d .
O6 O 0.71029(14) 0.71670(13) 0.05535(17) 0.0140(5) Uani 1 1 d .
O7 O 0.62412(13) 0.53640(13) 0.22384(17) 0.0144(5) Uani 1 1 d .
O8 O 0.66670(15) 0.60392(15) 0.36809(19) 0.0200(5) Uani 1 1 d .
O9 O 0.54099(14) 0.63042(15) 0.30509(18) 0.0190(5) Uani 1 1 d .
O10 O 0.67962(14) 0.40899(14) 0.19616(18) 0.0165(5) Uani 1 1 d .
O11 O 0.55587(13) 0.43711(13) 0.13416(18) 0.0151(4) Uani 1 1 d .
O12 O 0.59949(12) 0.55169(13) 0.05104(16) 0.0117(4) Uani 1 1 d .
O13 O 0.73103(13) 0.52496(13) 0.11478(17) 0.0131(4) Uani 1 1 d .
O14 O 0.66438(13) 0.42840(13) 0.02109(17) 0.0124(4) Uani 1 1 d .
O15 O 0.82709(14) 0.61014(15) 0.10677(18) 0.0176(5) Uani 1 1 d .
C1 C 0.70369(17) 0.64642(16) 0.0327(2) 0.0115(6) Uani 1 1 d .
C2 C 0.72874(18) 0.63775(18) -0.0600(2) 0.0139(6) Uani 1 1 d .
H2A H 0.7753 0.6567 -0.0644 0.017 Uiso 1 1 calc R
H2B H 0.6990 0.6647 -0.0986 0.017 Uiso 1 1 calc R
C3 C 0.72988(18) 0.56311(19) -0.0919(2) 0.0153(6) Uani 1 1 d .
H3A H 0.7622 0.5366 -0.0562 0.018 Uiso 1 1 calc R
H3B H 0.6841 0.5429 -0.0843 0.018 Uiso 1 1 calc R
C4 C 0.75068(19) 0.55745(19) -0.1864(2) 0.0163(6) Uani 1 1 d .
H4A H 0.7916 0.5858 -0.1965 0.020 Uiso 1 1 calc R
H4B H 0.7628 0.5096 -0.1994 0.020 Uiso 1 1 calc R
N1 N 0.69556(17) 0.57963(17) -0.2457(2) 0.0176(6) Uani 1 1 d .
H1A H 0.6606 0.5492 -0.2435 0.026 Uiso 1 1 calc R
H1B H 0.7120 0.5817 -0.3005 0.026 Uiso 1 1 calc R
H1C H 0.6803 0.6215 -0.2296 0.026 Uiso 1 1 calc R
N2 N 0.5000 0.5000 0.5000 0.0131(10) Uani 1 4 d S
C5 C 0.44364(19) 0.52558(19) 0.4407(2) 0.0148(6) Uani 1 1 d .
H5A H 0.4609 0.5658 0.4091 0.018 Uiso 1 1 calc R
H5B H 0.4338 0.4897 0.3977 0.018 Uiso 1 1 calc R
C6 C 0.37758(19) 0.5450(2) 0.4844(2) 0.0181(7) Uani 1 1 d .
H6A H 0.3875 0.5693 0.5388 0.022 Uiso 1 1 calc R
H6B H 0.3514 0.5033 0.4985 0.022 Uiso 1 1 calc R
C7 C 0.3355(2) 0.5904(2) 0.4257(3) 0.0265(9) Uani 1 1 d .
H7A H 0.3265 0.5661 0.3710 0.032 Uiso 1 1 calc R
H7B H 0.3618 0.6320 0.4120 0.032 Uiso 1 1 calc R
C8 C 0.2672(2) 0.6107(3) 0.4674(3) 0.0321(10) Uani 1 1 d .
H8A H 0.2756 0.6297 0.5248 0.048 Uiso 1 1 calc R
H8B H 0.2380 0.5705 0.4724 0.048 Uiso 1 1 calc R
H8C H 0.2445 0.6450 0.4315 0.048 Uiso 1 1 calc R
Na1 Na 0.5000 0.5000 0.0000 0.0143(5) Uani 1 4 d S
Na2 Na 0.5484(2) 0.8904(3) 0.0703(3) 0.0623(11) Uani 0.75 1 d P
Na3 Na 0.8863(3) 0.3732(4) 0.1302(4) 0.0638(18) Uani 0.50 1 d P
Na4 Na 0.9107(8) 0.5786(7) 0.2151(14) 0.092(7) Uani 0.25 1 d P
O1W O 0.5609(2) 0.8202(2) 0.3451(3) 0.0367(8) Uani 1 1 d .
O2W O 0.8958(3) 0.6840(3) 0.2369(3) 0.0512(12) Uani 1 1 d .
O3W O 0.7351(5) 0.9366(2) 0.1001(3) 0.089(3) Uani 1 1 d .
O4W O 0.8163(3) 0.4234(4) 0.0427(4) 0.0690(18) Uani 1 1 d .
O5W O 0.5295(2) 0.9127(2) 0.2205(4) 0.0476(10) Uani 1 1 d .
O6W O 0.7781(3) 0.6591(3) 0.4581(4) 0.0558(12) Uani 1 1 d .
O7W O 0.9097(3) 0.5014(4) 0.1668(5) 0.0319(15) Uani 0.50 1 d P
O8W O 0.4189(5) 0.9009(3) 0.0357(4) 0.087(3) Uani 1 1 d .
O9W O 1.0275(5) 0.5958(8) 0.0136(8) 0.073(4) Uani 0.50 1 d P
O10W O 1.0312(4) 0.6988(6) 0.1591(9) 0.135(4) Uani 1 1 d .
O11W O 0.9968(4) 0.5296(5) 0.0715(6) 0.0421(19) Uani 0.50 1 d P

loop_
_atom_site_aniso_label
_atom_site_aniso_U_11
_atom_site_aniso_U_22
_atom_site_aniso_U_33
_atom_site_aniso_U_23
_atom_site_aniso_U_13
_atom_site_aniso_U_12
Mo1 0.01646(13) 0.01170(12) 0.01318(13) -0.00084(10) 0.00007(10) -0.00153(9)
Mo2 0.01719(14) 0.01417(13) 0.00865(13) -0.00097(10) 0.00070(10) -0.00173(10)
Mo3 0.01336(13) 0.01146(12) 0.00874(12) 0.00047(9) -0.00059(9) -0.00107(9)
P1 0.0117(3) 0.0107(3) 0.0093(3) -0.0002(3) -0.0002(3) -0.0003(3)
P2 0.0116(4) 0.0138(4) 0.0105(4) 0.0005(3) -0.0012(3) -0.0014(3)
O1 0.0220(12) 0.0155(11) 0.0136(12) -0.0035(10) 0.0015(10) -0.0022(9)
O2 0.0173(11) 0.0141(11) 0.0110(11) 0.0004(9) 0.0015(9) -0.0002(9)
O3 0.0147(11) 0.0146(11) 0.0121(11) -0.0002(9) -0.0021(9) -0.0027(8)
O4 0.0262(14) 0.0180(12) 0.0209(14) -0.0010(11) 0.0031(11) 0.0027(10)
O5 0.0234(13) 0.0178(12) 0.0208(14) -0.0050(10) -0.0004(11) -0.0045(10)
O6 0.0186(11) 0.0110(11) 0.0125(11) 0.0001(9) 0.0004(9) -0.0041(8)
O7 0.0182(11) 0.0154(11) 0.0095(11) -0.0001(9) 0.0004(9) -0.0023(9)
O8 0.0254(13) 0.0202(12) 0.0144(12) 0.0000(10) -0.0007(11) -0.0002(10)
O9 0.0208(12) 0.0240(13) 0.0122(11) -0.0012(10) 0.0025(10) -0.0018(10)
O10 0.0204(12) 0.0160(11) 0.0130(12) 0.0005(9) -0.0021(9) -0.0015(9)
O11 0.0137(11) 0.0166(11) 0.0149(11) -0.0015(10) 0.0022(9) -0.0019(9)
O12 0.0129(10) 0.0115(10) 0.0105(10) 0.0016(8) -0.0012(9) 0.0007(8)
O13 0.0144(11) 0.0137(11) 0.0111(11) 0.0008(8) 0.0006(8) -0.0005(9)
O14 0.0132(11) 0.0119(10) 0.0122(11) -0.0009(8) -0.0002(8) -0.0011(8)
O15 0.0144(11) 0.0227(13) 0.0157(12) 0.0023(10) -0.0015(9) -0.0030(10)
C1 0.0146(14) 0.0086(12) 0.0111(14) -0.0016(11) -0.0012(11) -0.0016(10)
C2 0.0178(15) 0.0133(14) 0.0107(14) 0.0020(11) 0.0013(11) -0.0010(11)
C3 0.0141(14) 0.0201(16) 0.0117(16) 0.0000(12) 0.0019(12) 0.0023(12)
C4 0.0161(15) 0.0219(16) 0.0108(15) -0.0001(12) 0.0027(12) 0.0013(12)
N1 0.0185(14) 0.0201(15) 0.0143(14) -0.0004(11) 0.0001(11) -0.0005(11)
N2 0.0156(16) 0.0156(16) 0.008(2) 0.000 0.000 0.000
C5 0.0170(15) 0.0192(15) 0.0081(13) 0.0005(12) -0.0031(11) 0.0004(12)
C6 0.0188(16) 0.0229(17) 0.0126(15) 0.0030(13) -0.0005(13) 0.0034(13)
C7 0.029(2) 0.032(2) 0.0188(19) 0.0080(16) 0.0006(15) 0.0086(17)
C8 0.028(2) 0.041(3) 0.027(2) 0.0087(19) 0.0012(17) 0.0149(19)
Na1 0.0121(7) 0.0121(7) 0.0187(14) 0.000 0.000 0.000
Na2 0.063(2) 0.077(3) 0.047(2) -0.020(2) 0.0026(18) -0.017(2)
Na3 0.051(3) 0.094(5) 0.047(3) -0.011(3) -0.025(3) 0.019(3)
Na4 0.081(9) 0.042(6) 0.153(17) -0.002(8) -0.088(11) -0.004(6)
O1W 0.0352(18) 0.046(2) 0.0293(19) -0.0019(15) 0.0069(14) 0.0139(16)
O2W 0.064(3) 0.045(2) 0.045(2) -0.016(2) -0.024(2) -0.002(2)
O3W 0.205(8) 0.030(2) 0.032(2) -0.0055(18) -0.058(4) 0.029(3)
O4W 0.037(2) 0.122(5) 0.048(3) -0.032(3) 0.004(2) 0.022(3)
O5W 0.049(2) 0.041(2) 0.053(3) 0.004(2) -0.006(2) 0.0127(18)
O6W 0.057(3) 0.064(3) 0.047(3) -0.007(2) -0.007(2) -0.004(2)
O7W 0.020(3) 0.052(4) 0.023(3) 0.007(3) -0.004(2) 0.020(3)
O8W 0.185(8) 0.041(3) 0.034(3) -0.010(2) -0.019(4) 0.005(4)
O9W 0.028(4) 0.140(12) 0.051(6) -0.024(7) -0.008(4) -0.003(6)
O10W 0.045(4) 0.179(10) 0.180(12) -0.063(9) -0.007(5) -0.005(5)
O11W 0.029(3) 0.048(4) 0.049(5) 0.001(4) 0.005(3) 0.010(3)

loop_
_atom_type_symbol
_atom_type_description
_atom_type_scat_dispersion_real
_atom_type_scat_dispersion_imag
_atom_type_scat_source
C C 0.0033 0.0016 'International Tables Vol C Tables 4.2.6.8 and 6.1.1.4'
H H 0.0000 0.0000 'International Tables Vol C Tables 4.2.6.8 and 6.1.1.4'
N N 0.0061 0.0033 'International Tables Vol C Tables 4.2.6.8 and 6.1.1.4'
O O 0.0106 0.0060 'International Tables Vol C Tables 4.2.6.8 and 6.1.1.4'
P P 0.1023 0.0942 'International Tables Vol C Tables 4.2.6.8 and 6.1.1.4'
Mo Mo -1.6832 0.6857 'International Tables Vol C Tables 4.2.6.8 and 6.1.1.4'
Na Na 0.0362 0.0249 'International Tables Vol C Tables 4.2.6.8 and 6.1.1.4'

loop_
_geom_angle_atom_site_label_1
_geom_angle_atom_site_label_2
_geom_angle_atom_site_label_3
_geom_angle
_geom_angle_site_symmetry_1
_geom_angle_site_symmetry_3
O4 Mo1 O5 104.09(15) . .
O4 Mo1 O1 100.88(14) . .
O5 Mo1 O1 103.45(14) . .
O4 Mo1 O6 98.22(13) . .
O5 Mo1 O6 101.57(13) . .
O1 Mo1 O6 143.55(11) . .
O4 Mo1 O3 161.40(12) . .
O5 Mo1 O3 94.51(12) . .
O1 Mo1 O3 73.94(11) . .
O6 Mo1 O3 78.07(10) . .
O4 Mo1 O2 93.69(12) . .
O5 Mo1 O2 162.21(12) . .
O1 Mo1 O2 72.20(11) . .
O6 Mo1 O2 75.86(10) . .
O3 Mo1 O2 67.71(9) . .
O4 Mo1 Mo2 120.48(10) . .
O5 Mo1 Mo2 120.52(11) . .
O1 Mo1 Mo2 35.60(8) . .
O6 Mo1 Mo2 108.14(7) . .
O3 Mo1 Mo2 46.21(6) . .
O2 Mo1 Mo2 46.65(7) . .
O9 Mo2 O8 104.02(14) . .
O9 Mo2 O7 100.30(13) . .
O8 Mo2 O7 98.60(13) . .
O9 Mo2 O1 96.93(13) . .
O8 Mo2 O1 96.52(13) . .
O7 Mo2 O1 153.53(12) . .
O9 Mo2 O3 160.81(12) . .
O8 Mo2 O3 93.66(12) . .
O7 Mo2 O3 84.10(10) . .
O1 Mo2 O3 73.33(10) . .
O9 Mo2 O2 91.31(12) . .
O8 Mo2 O2 162.91(12) . .
O7 Mo2 O2 85.80(10) . .
O1 Mo2 O2 73.82(11) . .
O3 Mo2 O2 70.26(9) . .
O9 Mo2 Mo1 116.77(10) . .
O8 Mo2 Mo1 114.83(10) . .
O7 Mo2 Mo1 119.49(8) . .
O1 Mo2 Mo1 34.04(8) . .
O3 Mo2 Mo1 46.97(7) . .
O2 Mo2 Mo1 49.88(6) . .
O11 Mo3 O10 102.18(13) . .
O11 Mo3 O7 99.51(12) . .
O10 Mo3 O7 100.01(12) . .
O11 Mo3 O14 93.78(12) . .
O10 Mo3 O14 93.28(12) . .
O7 Mo3 O14 158.72(11) . .
O11 Mo3 O13 165.96(12) . .
O10 Mo3 O13 90.77(12) . .
O7 Mo3 O13 83.31(10) . .
O14 Mo3 O13 79.94(10) . .
O11 Mo3 O12 87.01(11) . .
O10 Mo3 O12 169.38(11) . .
O7 Mo3 O12 83.49(11) . .
O14 Mo3 O12 80.67(10) . .
O13 Mo3 O12 79.62(9) . .
O11 Mo3 Na1 47.92(10) . .
O10 Mo3 Na1 144.98(9) . .
O7 Mo3 Na1 102.61(8) . .
O14 Mo3 Na1 74.32(7) . .
O13 Mo3 Na1 118.05(7) . .
O12 Mo3 Na1 41.49(6) . .
O12 P1 O14 112.09(14) . 4_655
O12 P1 O2 114.33(15) . .
O14 P1 O2 109.62(15) 4_655 .
O12 P1 C1 110.62(14) . .
O14 P1 C1 108.01(15) 4_655 .
O2 P1 C1 101.53(15) . .
O12 P1 Na1 34.26(9) . .
O14 P1 Na1 80.90(10) 4_655 .
O2 P1 Na1 115.19(10) . .
C1 P1 Na1 136.96(11) . .
O15 P2 O13 112.63(16) . .
O15 P2 O3 111.66(15) . .
O13 P2 O3 112.43(14) . .
O15 P2 C1 111.32(16) . .
O13 P2 C1 109.18(15) . .
O3 P2 C1 98.80(15) . .
Mo1 O1 Mo2 110.36(13) . .
P1 O2 Mo2 127.81(15) . .
P1 O2 Mo1 112.20(14) . .
Mo2 O2 Mo1 83.47(9) . .
P2 O3 Mo2 131.47(15) . .
P2 O3 Mo1 114.32(14) . .
Mo2 O3 Mo1 86.81(9) . .
Mo1 O4 Na2 163.4(2) . .
C1 O6 Mo1 120.8(2) . .
Mo3 O7 Mo2 157.64(16) . .
Mo3 O11 Na1 103.54(12) . .
P1 O12 Mo3 131.65(15) . .
P1 O12 Na1 124.23(14) . .
Mo3 O12 Na1 99.56(10) . .
P2 O13 Mo3 134.42(16) . .
P1 O14 Mo3 135.70(16) 3_565 .
P2 O15 Na4 124.1(6) . .
O6 C1 C2 108.1(3) . .
O6 C1 P2 104.8(2) . .
C2 C1 P2 116.5(2) . .
O6 C1 P1 103.8(2) . .
C2 C1 P1 115.4(2) . .
P2 C1 P1 107.08(17) . .
C1 C2 C3 114.3(3) . .
C1 C2 H2A 108.7 . .
C3 C2 H2A 108.7 . .
C1 C2 H2B 108.7 . .
C3 C2 H2B 108.7 . .
H2A C2 H2B 107.6 . .
C4 C3 C2 112.4(3) . .
C4 C3 H3A 109.1 . .
C2 C3 H3A 109.1 . .
C4 C3 H3B 109.1 . .
C2 C3 H3B 109.1 . .
H3A C3 H3B 107.9 . .
N1 C4 C3 112.3(3) . .
N1 C4 H4A 109.1 . .
C3 C4 H4A 109.1 . .
N1 C4 H4B 109.1 . .
C3 C4 H4B 109.1 . .
H4A C4 H4B 107.9 . .
C4 N1 H1A 109.5 . .
C4 N1 H1B 109.5 . .
H1A N1 H1B 109.5 . .
C4 N1 H1C 109.5 . .
H1A N1 H1C 109.5 . .
H1B N1 H1C 109.5 . .
C5 N2 C5 105.7(3) 3_566 4_656
C5 N2 C5 111.37(14) 3_566 .
C5 N2 C5 111.37(14) 4_656 .
C5 N2 C5 111.37(14) 3_566 2_665
C5 N2 C5 111.37(14) 4_656 2_665
C5 N2 C5 105.7(3) . 2_665
C6 C5 N2 115.8(3) . .
C6 C5 H5A 108.3 . .
N2 C5 H5A 108.3 . .
C6 C5 H5B 108.3 . .
N2 C5 H5B 108.3 . .
H5A C5 H5B 107.4 . .
C5 C6 C7 110.2(3) . .
C5 C6 H6A 109.6 . .
C7 C6 H6A 109.6 . .
C5 C6 H6B 109.6 . .
C7 C6 H6B 109.6 . .
H6A C6 H6B 108.1 . .
C6 C7 C8 111.9(4) . .
C6 C7 H7A 109.2 . .
C8 C7 H7A 109.2 . .
C6 C7 H7B 109.2 . .
C8 C7 H7B 109.2 . .
H7A C7 H7B 107.9 . .
C7 C8 H8A 109.5 . .
C7 C8 H8B 109.5 . .
H8A C8 H8B 109.5 . .
C7 C8 H8C 109.5 . .
H8A C8 H8C 109.5 . .
H8B C8 H8C 109.5 . .
O12 Na1 O12 96.59(4) 4_655 2_665
O12 Na1 O12 140.40(12) 4_655 3_565
O12 Na1 O12 96.59(4) 2_665 3_565
O12 Na1 O12 96.59(4) 4_655 .
O12 Na1 O12 140.40(12) 2_665 .
O12 Na1 O12 96.59(4) 3_565 .
O12 Na1 O11 82.97(8) 4_655 3_565
O12 Na1 O11 72.46(8) 2_665 3_565
O12 Na1 O11 65.89(8) 3_565 3_565
O12 Na1 O11 146.33(8) . 3_565
O12 Na1 O11 146.33(8) 4_655 .
O12 Na1 O11 82.97(8) 2_665 .
O12 Na1 O11 72.46(8) 3_565 .
O12 Na1 O11 65.89(8) . .
O11 Na1 O11 127.88(7) 3_565 .
O12 Na1 O11 65.89(8) 4_655 4_655
O12 Na1 O11 146.33(8) 2_665 4_655
O12 Na1 O11 82.97(8) 3_565 4_655
O12 Na1 O11 72.46(8) . 4_655
O11 Na1 O11 76.82(12) 3_565 4_655
O11 Na1 O11 127.88(7) . 4_655
O12 Na1 O11 72.46(8) 4_655 2_665
O12 Na1 O11 65.89(8) 2_665 2_665
O12 Na1 O11 146.33(8) 3_565 2_665
O12 Na1 O11 82.97(8) . 2_665
O11 Na1 O11 127.88(7) 3_565 2_665
O11 Na1 O11 76.82(12) . 2_665
O11 Na1 O11 127.88(7) 4_655 2_665
O12 Na1 P1 21.51(6) 4_655 4_655
O12 Na1 P1 75.13(6) 2_665 4_655
O12 Na1 P1 140.97(6) 3_565 4_655
O12 Na1 P1 114.21(6) . 4_655
O11 Na1 P1 75.34(6) 3_565 4_655
O11 Na1 P1 141.08(6) . 4_655
O11 Na1 P1 84.14(6) 4_655 4_655
O11 Na1 P1 64.99(6) 2_665 4_655
O12 Na1 P1 140.97(6) 4_655 3_565
O12 Na1 P1 114.21(6) 2_665 3_565
O12 Na1 P1 21.51(6) 3_565 3_565
O12 Na1 P1 75.13(6) . 3_565
O11 Na1 P1 84.14(6) 3_565 3_565
O11 Na1 P1 64.99(6) . 3_565
O11 Na1 P1 75.34(6) 4_655 3_565
O11 Na1 P1 141.08(6) 2_665 3_565
P1 Na1 P1 153.80(3) 4_655 3_565
O12 Na1 P1 75.13(6) 4_655 .
O12 Na1 P1 140.97(6) 2_665 .
O12 Na1 P1 114.22(6) 3_565 .
O12 Na1 P1 21.51(6) . .
O11 Na1 P1 141.07(6) 3_565 .
O11 Na1 P1 84.14(6) . .
O11 Na1 P1 64.99(6) 4_655 .
O11 Na1 P1 75.34(6) 2_665 .
P1 Na1 P1 92.944(7) 4_655 .
P1 Na1 P1 92.944(7) 3_565 .
O12 Na1 P1 114.21(6) 4_655 2_665
O12 Na1 P1 21.51(6) 2_665 2_665
O12 Na1 P1 75.13(6) 3_565 2_665
O12 Na1 P1 140.97(6) . 2_665
O11 Na1 P1 64.99(6) 3_565 2_665
O11 Na1 P1 75.34(6) . 2_665
O11 Na1 P1 141.08(6) 4_655 2_665
O11 Na1 P1 84.14(6) 2_665 2_665
P1 Na1 P1 92.944(7) 4_655 2_665
P1 Na1 P1 92.944(7) 3_565 2_665
P1 Na1 P1 153.80(3) . 2_665
O9W Na2 O4W 85.1(3) 3_575 4_655
O9W Na2 O5W 119.4(4) 3_575 .
O4W Na2 O5W 151.2(3) 4_655 .
O9W Na2 O4 112.6(4) 3_575 .
O4W Na2 O4 79.0(2) 4_655 .
O5W Na2 O4 77.45(19) . .
O9W Na2 O8W 103.0(5) 3_575 .
O4W Na2 O8W 97.2(3) 4_655 .
O5W Na2 O8W 91.9(2) . .
O4 Na2 O8W 143.6(3) . .
O9W Na2 Na3 47.2(3) 3_575 4_655
O4W Na2 Na3 37.89(19) 4_655 4_655
O5W Na2 Na3 160.6(2) . 4_655
O4 Na2 Na3 94.57(19) . 4_655
O8W Na2 Na3 104.4(2) . 4_655
O4W Na3 O10W 152.5(6) . 2_765
O4W Na3 O6W 76.5(3) . 8_645
O10W Na3 O6W 83.9(5) 2_765 8_645
O4W Na3 O2W 94.9(3) . 8_645
O10W Na3 O2W 110.5(5) 2_765 8_645
O6W Na3 O2W 112.8(3) 8_645 8_645
O4W Na3 O9W 82.4(4) . 2_765
O10W Na3 O9W 79.0(5) 2_765 2_765
O6W Na3 O9W 91.5(4) 8_645 2_765
O2W Na3 O9W 154.4(5) 8_645 2_765
O4W Na3 Na4 128.1(5) . 8_645
O10W Na3 Na4 78.4(5) 2_765 8_645
O6W Na3 Na4 144.8(5) 8_645 8_645
O2W Na3 Na4 48.8(3) 8_645 8_645
O9W Na3 Na4 114.3(5) 2_765 8_645
O4W Na3 O7W 79.1(3) . .
O10W Na3 O7W 116.4(4) 2_765 .
O6W Na3 O7W 154.8(3) 8_645 .
O2W Na3 O7W 75.5(3) 8_645 .
O9W Na3 O7W 79.0(5) 2_765 .
Na4 Na3 O7W 58.8(3) 8_645 .
O4W Na3 Na2 41.6(2) . 3_565
O10W Na3 Na2 116.8(4) 2_765 3_565
O6W Na3 Na2 81.2(2) 8_645 3_565
O2W Na3 Na2 131.9(3) 8_645 3_565
O9W Na3 Na2 40.8(3) 2_765 3_565
Na4 Na3 Na2 134.1(4) 8_645 3_565
O7W Na3 Na2 76.4(3) . 3_565
O7W Na4 O2W 160.9(10) . .
O7W Na4 O15 85.1(6) . .
O2W Na4 O15 76.6(4) . .
O7W Na4 O7W 113.9(7) . 7_565
O2W Na4 O7W 83.9(5) . 7_565
O15 Na4 O7W 160.1(6) . 7_565
O7W Na4 Na3 130.0(10) . 7_565
O2W Na4 Na3 63.6(6) . 7_565
O15 Na4 Na3 112.3(7) . 7_565
O7W Na4 Na3 60.9(5) 7_565 7_565
O7W Na4 O11W 51.7(7) . .
O2W Na4 O11W 121.1(9) . .
O15 Na4 O11W 87.0(7) . .
O7W Na4 O11W 99.9(6) 7_565 .
Na3 Na4 O11W 160.4(5) 7_565 .
O7W Na4 Na4 44.7(4) . 8_645
O2W Na4 Na4 152.3(13) . 8_645
O15 Na4 Na4 119.9(6) . 8_645
O7W Na4 Na4 79.6(5) 7_565 8_645
Na3 Na4 Na4 88.9(9) 7_565 8_645
O11W Na4 Na4 83.8(6) . 8_645
O7W Na4 Na4 101.7(5) . 7_565
O2W Na4 Na4 91.3(6) . 7_565
O15 Na4 Na4 147.2(12) . 7_565
O7W Na4 Na4 27.6(3) 7_565 7_565
Na3 Na4 Na4 88.0(7) 7_565 7_565
O11W Na4 Na4 73.3(6) . 7_565
Na4 Na4 Na4 84.4(4) 8_645 7_565
Na4 O2W Na3 67.6(7) . 7_565
Na3 O4W Na2 100.5(3) . 3_565
Na4 O7W Na4 107.7(5) . 8_645
Na4 O7W Na3 163.5(9) . .
Na4 O7W Na3 60.3(6) 8_645 .
O11W O9W Na2 104.1(8) . 4_755
O11W O9W Na3 92.5(6) . 2_765
Na2 O9W Na3 92.0(4) 4_755 2_765
O11W O11W O9W 136.5(8) 2_765 .
O11W O11W Na4 112.6(6) 2_765 .
O9W O11W Na4 110.7(7) . .

loop_
_geom_bond_atom_site_label_1
_geom_bond_atom_site_label_2
_geom_bond_distance
_geom_bond_site_symmetry_2
Mo1 O4 1.717(3) .
Mo1 O5 1.719(3) .
Mo1 O1 1.894(3) .
Mo1 O6 1.953(3) .
Mo1 O3 2.322(3) .
Mo1 O2 2.441(3) .
Mo1 Mo2 3.1715(5) .
Mo2 O9 1.717(3) .
Mo2 O8 1.717(3) .
Mo2 O7 1.887(3) .
Mo2 O1 1.969(3) .
Mo2 O3 2.293(3) .
Mo2 O2 2.321(3) .
Mo3 O11 1.712(3) .
Mo3 O10 1.721(3) .
Mo3 O7 1.882(3) .
Mo3 O14 2.063(3) .
Mo3 O13 2.177(3) .
Mo3 O12 2.220(2) .
Mo3 Na1 3.4828(3) .
P1 O12 1.524(3) .
P1 O14 1.538(3) 4_655
P1 O2 1.549(3) .
P1 C1 1.850(4) .
P1 Na1 3.4364(9) .
P2 O15 1.506(3) .
P2 O13 1.528(3) .
P2 O3 1.558(3) .
P2 C1 1.848(4) .
O4 Na2 2.522(6) .
O6 C1 1.430(4) .
O11 Na1 2.659(3) .
O12 Na1 2.340(2) .
O14 P1 1.538(3) 3_565
O15 Na4 2.431(13) .
C1 C2 1.529(5) .
C2 C3 1.548(5) .
C2 H2A 0.9900 .
C2 H2B 0.9900 .
C3 C4 1.528(5) .
C3 H3A 0.9900 .
C3 H3B 0.9900 .
C4 N1 1.486(5) .
C4 H4A 0.9900 .
C4 H4B 0.9900 .
N1 H1A 0.9100 .
N1 H1B 0.9100 .
N1 H1C 0.9100 .
N2 C5 1.524(4) 3_566
N2 C5 1.524(4) 4_656
N2 C5 1.524(4) .
N2 C5 1.524(4) 2_665
C5 C6 1.512(5) .
C5 H5A 0.9900 .
C5 H5B 0.9900 .
C6 C7 1.519(5) .
C6 H6A 0.9900 .
C6 H6B 0.9900 .
C7 C8 1.543(7) .
C7 H7A 0.9900 .
C7 H7B 0.9900 .
C8 H8A 0.9800 .
C8 H8B 0.9800 .
C8 H8C 0.9800 .
Na1 O12 2.340(2) 4_655
Na1 O12 2.340(2) 2_665
Na1 O12 2.340(2) 3_565
Na1 O11 2.659(3) 3_565
Na1 O11 2.659(3) 4_655
Na1 O11 2.659(3) 2_665
Na1 P1 3.4364(9) 4_655
Na1 P1 3.4364(9) 3_565
Na1 P1 3.4365(9) 2_665
Na2 O9W 2.272(13) 3_575
Na2 O4W 2.345(7) 4_655
Na2 O5W 2.403(7) .
Na2 O8W 2.608(10) .
Na2 Na3 3.474(9) 4_655
Na3 O4W 2.170(8) .
Na3 O10W 2.197(11) 2_765
Na3 O6W 2.483(9) 8_645
Na3 O2W 2.523(9) 8_645
Na3 O9W 2.551(13) 2_765
Na3 Na4 2.60(2) 8_645
Na3 O7W 2.621(11) .
Na3 Na2 3.474(9) 3_565
Na4 O7W 1.691(17) .
Na4 O2W 2.118(14) .
Na4 O7W 2.567(14) 7_565
Na4 Na3 2.60(2) 7_565
Na4 O11W 2.96(3) .
Na4 Na4 3.476(18) 8_645
Na4 Na4 3.476(18) 7_565
O2W Na3 2.523(9) 7_565
O4W Na2 2.345(7) 3_565
O6W Na3 2.483(9) 7_565
O7W Na4 2.567(14) 8_645
O9W O11W 1.691(18) .
O9W Na2 2.272(12) 4_755
O9W Na3 2.551(13) 2_765
O10W Na3 2.197(11) 2_765
O11W O11W 1.169(18) 2_765
